data_4349799
loop_
_publ_author_name
'Lin, Xiao-Yan'
'Zhao, Li-Ming'
'Wang, Dao-Hua'
'Wang, Yu-Kang'
'Li, Min'
'Li, Hao-Hong'
'Chen, Zhi-Rong'

_publ_section_title
;
 Structural diversities of squarate-based complexes: photocurrent
 responses and thermochromic behaviours enchanced by viologens
;
_journal_issue 1
_journal_name_full 'Inorganic Chemistry Frontiers'
_journal_page_first 189
_journal_paper_doi 10.1039/C7QI00672A
_journal_volume 5
_journal_year 2018
_chemical_formula_moiety 'C4 H4 Mg O6'
_chemical_formula_sum 'C4 H4 Mg O6'
_chemical_formula_weight 172.38
_space_group_crystal_system cubic
_space_group_IT_number 222
_space_group_name_Hall '-P 4a 2bc 3'
_space_group_name_H-M_alt 'P n -3 n :2'
_atom_sites_solution_hydrogens geom
_atom_sites_solution_primary direct
_atom_sites_solution_secondary difmap
_audit_creation_method SHELXL-97
_audit_update_record
;
2016-08-26 deposited with the CCDC.
2017-11-15 downloaded from the CCDC.
;
_cell_angle_alpha 90.00
_cell_angle_beta 90.00
_cell_angle_gamma 90.00
_cell_formula_units_Z 24
_cell_length_a 16.2912(19)
_cell_length_b 16.2912(19)
_cell_length_c 16.2912(19)
_cell_measurement_reflns_used 25
_cell_measurement_temperature 293(2)
_cell_measurement_theta_max 27.43
_cell_measurement_theta_min 3.06
_cell_volume 4323.7(9)
_computing_structure_refinement 'SHELXL-97 (Sheldrick, 1997)'
_computing_structure_solution 'SHELXS-97 (Sheldrick, 1990)'
_diffrn_ambient_temperature 293(2)
_diffrn_measured_fraction_theta_full 0.996
_diffrn_measured_fraction_theta_max 0.996
_diffrn_measurement_device_type 'Bruker P4'
_diffrn_measurement_method '\w scans'
_diffrn_radiation_monochromator graphite
_diffrn_radiation_source 'fine-focus sealed tube'
_diffrn_radiation_type MoK\a
_diffrn_radiation_wavelength 0.71073
_diffrn_reflns_av_R_equivalents 0.1044
_diffrn_reflns_av_sigmaI/netI 0.0225
_diffrn_reflns_limit_h_max 21
_diffrn_reflns_limit_h_min -21
_diffrn_reflns_limit_k_max 21
_diffrn_reflns_limit_k_min -19
_diffrn_reflns_limit_l_max 21
_diffrn_reflns_limit_l_min -21
_diffrn_reflns_number 33140
_diffrn_reflns_theta_full 27.43
_diffrn_reflns_theta_max 27.43
_diffrn_reflns_theta_min 3.06
_exptl_absorpt_coefficient_mu 0.227
_exptl_absorpt_correction_T_max 0.956
_exptl_absorpt_correction_T_min 0.897
_exptl_absorpt_correction_type psi-scan
_exptl_crystal_colour Colourless
_exptl_crystal_density_diffrn 1.589
_exptl_crystal_density_method 'not measured'
_exptl_crystal_description Block
_exptl_crystal_F_000 2112
_exptl_crystal_size_max 0.5
_exptl_crystal_size_mid 0.4
_exptl_crystal_size_min 0.2
_refine_diff_density_max 0.963
_refine_diff_density_min -1.045
_refine_diff_density_rms 0.162
_refine_ls_extinction_method none
_refine_ls_goodness_of_fit_ref 1.135
_refine_ls_hydrogen_treatment mixed
_refine_ls_matrix_type full
_refine_ls_number_parameters 51
_refine_ls_number_reflns 837
_refine_ls_number_restraints 0
_refine_ls_restrained_S_all 1.135
_refine_ls_R_factor_all 0.0954
_refine_ls_R_factor_gt 0.0756
_refine_ls_shift/su_max 0.000
_refine_ls_shift/su_mean 0.000
_refine_ls_structure_factor_coef Fsqd
_refine_ls_weighting_details 'calc w=1/[\s^2^(Fo^2^)+(0.1355P)^2^+12.1256P] where P=(Fo^2^+2Fc^2^)/3'
_refine_ls_weighting_scheme calc
_refine_ls_wR_factor_gt 0.2319
_refine_ls_wR_factor_ref 0.2527
_reflns_number_gt 617
_reflns_number_total 832
_reflns_threshold_expression >2sigma(I)
_cod_data_source_file c7qi00672a2.cif
_cod_data_source_block pn-3n
_cod_depositor_comments
;
The following automatic conversions were performed:

data item '_space_group_crystal_system' value ' cubic' was changed to
'cubic' in accordance with the
/home/saulius/struct/COD-crude-data/automatic-downloads/DataCite-retrospective/RSC/depositions/lib/dictionaries/cif_core.dic
dictionary named 'cif_core.dic' version 2.4.2 last updated on
2011-04-26.

Automatic conversion script
Id: cif_fix_values 6909 2019-04-08 15:41:33Z antanas 
;
_cod_original_cell_volume 4323.7(15)
_cod_original_sg_symbol_H-M 'P n -3 n'
_cod_database_code 4349799

loop_
_symmetry_equiv_pos_as_xyz
'x, y, z'
'-y+1/2, x, z'
'-x+1/2, -y+1/2, z'
'y, -x+1/2, z'
'x, -y+1/2, -z+1/2'
'y, x, -z+1/2'
'-x+1/2, y, -z+1/2'
'-y+1/2, -x+1/2, -z+1/2'
'z, x, y'
'-x+1/2, z, y'
'-z+1/2, -x+1/2, y'
'x, -z+1/2, y'
'z, -x+1/2, -y+1/2'
'x, z, -y+1/2'
'-z+1/2, x, -y+1/2'
'-x+1/2, -z+1/2, -y+1/2'
'y, z, x'
'-z+1/2, -y+1/2, -x+1/2'
'-z+1/2, y, x'
'z, y, -x+1/2'
'z, -y+1/2, x'
'y, -z+1/2, -x+1/2'
'-y+1/2, -z+1/2, x'
'-y+1/2, z, -x+1/2'
'-x, -y, -z'
'y-1/2, -x, -z'
'x-1/2, y-1/2, -z'
'-y, x-1/2, -z'
'-x, y-1/2, z-1/2'
'-y, -x, z-1/2'
'x-1/2, -y, z-1/2'
'y-1/2, x-1/2, z-1/2'
'-z, -x, -y'
'x-1/2, -z, -y'
'z-1/2, x-1/2, -y'
'-x, z-1/2, -y'
'-z, x-1/2, y-1/2'
'-x, -z, y-1/2'
'z-1/2, -x, y-1/2'
'x-1/2, z-1/2, y-1/2'
'-y, -z, -x'
'z-1/2, y-1/2, x-1/2'
'z-1/2, -y, -x'
'-z, -y, x-1/2'
'-z, y-1/2, -x'
'-y, z-1/2, x-1/2'
'y-1/2, z-1/2, -x'
'y-1/2, -z, x-1/2'

loop_
_atom_site_label
_atom_site_type_symbol
_atom_site_fract_x
_atom_site_fract_y
_atom_site_fract_z
_atom_site_U_iso_or_equiv
_atom_site_adp_type
_atom_site_occupancy
_atom_site_symmetry_multiplicity
_atom_site_calc_flag
_atom_site_refinement_flags
Mg1 Mg -0.00182(6) -0.2500 -0.00182(6) 0.0090(6) Uani 1 2 d S
O1 O 0.11753(15) -0.29707(14) 0.00407(18) 0.0206(8) Uani 1 1 d .
O2 O -0.01298(17) -0.29948(14) -0.11857(15) 0.0184(7) Uani 1 1 d .
O3 O 0.03822(16) -0.13738(17) -0.04040(16) 0.0192(7) Uani 1 1 d .
H3B H 0.0196 -0.1273 -0.0888 0.029 Uiso 1 1 d R
H3A H 0.0212 -0.0998 -0.0075 0.029 Uiso 1 1 d R
C1 C 0.1902(2) -0.2703(2) 0.0011(2) 0.0163(8) Uani 1 1 d .
C2 C -0.0173(2) -0.2718(2) -0.1909(2) 0.0138(8) Uani 1 1 d .

loop_
_atom_site_aniso_label
_atom_site_aniso_U_11
_atom_site_aniso_U_22
_atom_site_aniso_U_33
_atom_site_aniso_U_23
_atom_site_aniso_U_13
_atom_site_aniso_U_12
Mg1 0.0085(7) 0.0100(9) 0.0085(7) -0.0003(4) -0.0002(5) 0.0003(4)
O1 0.0079(12) 0.0129(13) 0.0412(17) 0.0032(11) 0.0006(11) -0.0007(10)
O2 0.0333(16) 0.0138(13) 0.0080(12) 0.0002(10) 0.0016(11) 0.0006(11)
O3 0.0209(14) 0.0174(13) 0.0191(13) 0.0050(10) -0.0023(10) -0.0053(10)
C1 0.0130(17) 0.0097(17) 0.0261(19) 0.0007(13) -0.0003(14) 0.0014(12)
C2 0.0192(17) 0.0101(16) 0.0121(16) -0.0007(12) -0.0012(13) 0.0017(13)

loop_
_atom_type_symbol
_atom_type_description
_atom_type_scat_dispersion_real
_atom_type_scat_dispersion_imag
_atom_type_scat_source
C C 0.0033 0.0016 'International Tables Vol C Tables 4.2.6.8 and 6.1.1.4'
H H 0.0000 0.0000 'International Tables Vol C Tables 4.2.6.8 and 6.1.1.4'
Mg Mg 0.0486 0.0363 'International Tables Vol C Tables 4.2.6.8 and 6.1.1.4'
O O 0.0106 0.0060 'International Tables Vol C Tables 4.2.6.8 and 6.1.1.4'

loop_
_geom_angle_atom_site_label_1
_geom_angle_atom_site_label_2
_geom_angle_atom_site_label_3
_geom_angle
_geom_angle_site_symmetry_1
_geom_angle_site_symmetry_3
O3 Mg1 O3 179.06(16) 21_545 .
O3 Mg1 O2 95.43(10) 21_545 21_545
O3 Mg1 O2 85.24(10) . 21_545
O3 Mg1 O2 85.24(10) 21_545 .
O3 Mg1 O2 95.43(10) . .
O2 Mg1 O2 89.44(16) 21_545 .
O3 Mg1 O1 92.66(10) 21_545 21_545
O3 Mg1 O1 86.69(10) . 21_545
O2 Mg1 O1 88.91(11) 21_545 21_545
O2 Mg1 O1 177.20(11) . 21_545
O3 Mg1 O1 86.69(10) 21_545 .
O3 Mg1 O1 92.66(10) . .
O2 Mg1 O1 177.20(11) 21_545 .
O2 Mg1 O1 88.91(11) . .
O1 Mg1 O1 92.82(17) 21_545 .
C1 O1 Mg1 138.0(2) . .
C2 O2 Mg1 136.2(2) . .
Mg1 O3 H3B 109.9 . .
Mg1 O3 H3A 110.1 . .
H3B O3 H3A 108.7 . .
O1 C1 C1 133.6(4) . 28
O1 C1 C1 136.4(4) . 26_655
C1 C1 C1 89.966(15) 28 26_655
O2 C2 C2 134.3(4) . 12_545
O2 C2 C2 135.5(4) . 14_554
C2 C2 C2 90.0 12_545 14_554

loop_
_geom_bond_atom_site_label_1
_geom_bond_atom_site_label_2
_geom_bond_distance
_geom_bond_site_symmetry_2
Mg1 O3 2.046(3) 21_545
Mg1 O3 2.046(3) .
Mg1 O2 2.074(3) 21_545
Mg1 O2 2.074(3) .
Mg1 O1 2.092(3) 21_545
Mg1 O1 2.092(3) .
O1 C1 1.263(4) .
O2 C2 1.263(4) .
O3 H3B 0.8604 .
O3 H3A 0.8604 .
C1 C1 1.455(5) 28
C1 C1 1.455(5) 26_655
C2 C2 1.452(5) 12_545
C2 C2 1.452(5) 14_554

loop_
_geom_torsion_atom_site_label_1
_geom_torsion_atom_site_label_2
_geom_torsion_atom_site_label_3
_geom_torsion_atom_site_label_4
_geom_torsion
_geom_torsion_site_symmetry_1
_geom_torsion_site_symmetry_4
O3 Mg1 O1 C1 -167.8(4) 21_545 .
O3 Mg1 O1 C1 11.6(4) . .
O2 Mg1 O1 C1 53(2) 21_545 .
O2 Mg1 O1 C1 107.0(4) . .
O1 Mg1 O1 C1 -75.2(4) 21_545 .
O3 Mg1 O2 C2 163.0(4) 21_545 .
O3 Mg1 O2 C2 -17.6(4) . .
O2 Mg1 O2 C2 67.5(3) 21_545 .
O1 Mg1 O2 C2 122(2) 21_545 .
O1 Mg1 O2 C2 -110.2(4) . .
Mg1 O1 C1 C1 -173.8(4) . 28
Mg1 O1 C1 C1 6.7(9) . 26_655
Mg1 O2 C2 C2 172.94(13) . 12_545
Mg1 O2 C2 C2 -0.7(5) . 14_554
